data_7704038
loop_
_publ_author_name
'Sarada, Ganguri'
'Kim, Ahreum'
'Kim, Dongwon'
'Jung, Ok-Sang'

_publ_section_title
;
 Diverse anion exchange of pliable
 [X<sub>2</sub>@Pd<sub>3</sub>L<sub>4</sub>]<sup>4+</sup> double cages: a
 molecular ruler for recognition of polyatomic anions.
;
_journal_issue 19
_journal_name_full 'Dalton transactions (Cambridge, England : 2003)'
_journal_page_first 6183
_journal_page_last 6190
_journal_paper_doi 10.1039/d0dt01027h
_journal_volume 49
_journal_year 2020
_chemical_formula_sum 'C110 H138 B4 F16 N20 O30 Pd3'
_chemical_formula_weight 2886.84
_space_group_crystal_system monoclinic
_space_group_IT_number 15
_space_group_name_Hall '-C 2yc'
_space_group_name_H-M_alt 'C 1 2/c 1'
_atom_sites_solution_hydrogens geom
_audit_creation_method SHELXL-2018/3
_audit_update_record
;
2020-04-06 deposited with the CCDC.	2020-04-09 downloaded from the CCDC.
;
_cell_angle_alpha 90
_cell_angle_beta 95.4160(10)
_cell_angle_gamma 90
_cell_formula_units_Z 4
_cell_length_a 41.454(3)
_cell_length_b 16.3397(12)
_cell_length_c 19.2485(13)
_cell_measurement_reflns_used 9938
_cell_measurement_temperature 173(2)
_cell_measurement_theta_max 25.24
_cell_measurement_theta_min 2.27
_cell_volume 12979.7(16)
_computing_cell_refinement 'Bruker APEXIII'
_computing_data_collection 'Bruker APEXIII'
_computing_data_reduction 'Bruker SAINT'
_computing_molecular_graphics 'Mercury 3.10'
_computing_publication_material CIFTAB
_computing_structure_refinement SHELXL
_computing_structure_solution 'SHELXT 2018/2 (Sheldrick, 2018)'
_diffrn_ambient_temperature 173(2)
_diffrn_measured_fraction_theta_full 0.999
_diffrn_measured_fraction_theta_max 0.999
_diffrn_measurement_device_type 'Photon 100 CMOS detector'
_diffrn_measurement_method 'phi and omega scans'
_diffrn_radiation_type MoK\a
_diffrn_radiation_wavelength 0.71073
_diffrn_reflns_av_R_equivalents 0.0471
_diffrn_reflns_av_unetI/netI 0.0414
_diffrn_reflns_Laue_measured_fraction_full 0.999
_diffrn_reflns_Laue_measured_fraction_max 0.999
_diffrn_reflns_limit_h_max 55
_diffrn_reflns_limit_h_min -55
_diffrn_reflns_limit_k_max 21
_diffrn_reflns_limit_k_min -21
_diffrn_reflns_limit_l_max 23
_diffrn_reflns_limit_l_min -25
_diffrn_reflns_number 71857
_diffrn_reflns_point_group_measured_fraction_full 0.999
_diffrn_reflns_point_group_measured_fraction_max 0.999
_diffrn_reflns_theta_full 25.242
_diffrn_reflns_theta_max 28.313
_diffrn_reflns_theta_min 1.681
_diffrn_source 'fine-focus sealed tube'
_exptl_absorpt_coefficient_mu 0.513
_exptl_absorpt_correction_T_max 0.7457
_exptl_absorpt_correction_T_min 0.6053
_exptl_absorpt_correction_type multi-scan
_exptl_absorpt_process_details SADABS
_exptl_crystal_colour colorless
_exptl_crystal_density_diffrn 1.477
_exptl_crystal_description block
_exptl_crystal_F_000 5920
_exptl_crystal_size_max 0.170
_exptl_crystal_size_mid 0.130
_exptl_crystal_size_min 0.090
_refine_diff_density_max 2.348
_refine_diff_density_min -0.890
_refine_diff_density_rms 0.117
_refine_ls_extinction_method none
_refine_ls_goodness_of_fit_ref 1.062
_refine_ls_hydrogen_treatment constr
_refine_ls_matrix_type full
_refine_ls_number_parameters 829
_refine_ls_number_reflns 16142
_refine_ls_number_restraints 733
_refine_ls_restrained_S_all 1.074
_refine_ls_R_factor_all 0.0926
_refine_ls_R_factor_gt 0.0659
_refine_ls_shift/su_max 0.009
_refine_ls_shift/su_mean 0.000
_refine_ls_structure_factor_coef Fsqd
_refine_ls_weighting_details 'w=1/[\s^2^(Fo^2^)+(0.1134P)^2^+49.1699P] where P=(Fo^2^+2Fc^2^)/3'
_refine_ls_weighting_scheme calc
_refine_ls_wR_factor_gt 0.1891
_refine_ls_wR_factor_ref 0.2157
_reflns_Friedel_coverage 0.000
_reflns_number_gt 11773
_reflns_number_total 16142
_reflns_threshold_expression 'I > 2\s(I)'
_cod_data_source_file d0dt01027h2.cif
_cod_data_source_block NO32_BF44
_cod_depositor_comments
;
The following automatic conversions were performed:

data item '_exptl_absorpt_correction_type' value 'MULTI-SCAN' was
changed to 'multi-scan' in accordance with the
/home/data/users/saulius/crontab/automatic-downloads/rss-feeds/RSC/lib/dictionaries/cif_core.dic
dictionary named 'cif_core.dic' version 2.4.2 last updated on
2011-04-26.

Automatic conversion script
Id: cif_fix_values 7556 2019-12-06 15:28:31Z antanas 

 Adding full bibliography for 7704033--7704041.cif.
;
_cod_original_cell_volume 12979.8(16)
_cod_original_sg_symbol_H-M 'C 2/c'
_cod_database_code 7704038
_shelx_shelxl_version_number 2018/3
_shelx_space_group_comment
;
The symmetry employed for this shelxl refinement is uniquely defined
by the following loop, which should always be used as a source of
symmetry information in preference to the above space-group names.
They are only intended as comments.
;
_shelx_estimated_absorpt_t_min 0.918
_shelx_estimated_absorpt_t_max 0.955

loop_
_space_group_symop_operation_xyz
'x, y, z'
'-x, y, -z+1/2'
'x+1/2, y+1/2, z'
'-x+1/2, y+1/2, -z+1/2'
'-x, -y, -z'
'x, -y, z-1/2'
'-x+1/2, -y+1/2, -z'
'x+1/2, -y+1/2, z-1/2'

loop_
_atom_site_label
_atom_site_type_symbol
_atom_site_fract_x
_atom_site_fract_y
_atom_site_fract_z
_atom_site_U_iso_or_equiv
_atom_site_adp_type
_atom_site_occupancy
_atom_site_site_symmetry_order
_atom_site_calc_flag
_atom_site_refinement_flags_posn
_atom_site_refinement_flags_adp
_atom_site_refinement_flags_occupancy
_atom_site_disorder_assembly
_atom_site_disorder_group
Pd1 Pd 0.500000 0.59808(2) 0.750000 0.02561(11) Uani 1 2 d S TU P . .
C1 C 0.54484(10) 0.5999(2) 0.6390(2) 0.0323(8) Uani 1 1 d . U . . .
H1 H 0.560921 0.597918 0.677555 0.039 Uiso 1 1 calc R U . . .
Pd2 Pd 0.67704(2) 0.77649(2) 0.76628(2) 0.04386(13) Uani 1 1 d . U . . .
O2 O 0.39587(13) 0.7376(3) 0.7578(3) 0.0906(15) Uani 1 1 d . . . . .
C2 C 0.55436(10) 0.6038(3) 0.5724(2) 0.0352(8) Uani 1 1 d . U . . .
B2 B 0.2129(2) 0.7723(6) 0.6879(6) 0.097(3) Uani 1 1 d . U . . .
C3 C 0.53079(11) 0.6056(3) 0.5157(2) 0.0376(9) Uani 1 1 d . U . . .
H3 H 0.536699 0.607663 0.469267 0.045 Uiso 1 1 calc R U . . .
C4 C 0.49870(10) 0.6043(2) 0.5289(2) 0.0340(8) Uani 1 1 d . U . . .
C5 C 0.49057(10) 0.6011(2) 0.5965(2) 0.0314(8) Uani 1 1 d . U . . .
H5 H 0.468358 0.600401 0.604908 0.038 Uiso 1 1 calc R U . . .
N6 N 0.51343(8) 0.59900(18) 0.65092(17) 0.0287(6) Uani 1 1 d . U . . .
C6 C 0.7799(5) 0.9505(12) 0.4301(10) 0.259(10) Uani 1 1 d D U . . .
H6A H 0.771451 0.993854 0.398158 0.389 Uiso 1 1 calc R U . . .
H6B H 0.762226 0.913703 0.439779 0.389 Uiso 1 1 calc R U . . .
H6C H 0.796589 0.919540 0.408556 0.389 Uiso 1 1 calc R U . . .
N7 N 0.68314(11) 0.7839(3) 0.6632(2) 0.0491(10) Uani 1 1 d . U . . .
C7 C 0.7989(4) 0.9490(7) 0.5513(9) 0.166(5) Uani 1 1 d D U . . .
H7 H 0.809019 0.981244 0.588187 0.199 Uiso 1 1 calc R U . . .
N8 N 0.32638(10) 0.7713(2) 0.6300(2) 0.0437(9) Uani 1 1 d . U . . .
F8 F 0.23893(14) 0.8162(4) 0.7033(4) 0.138(2) Uani 1 1 d . U . . .
N9 N 0.31367(10) 0.6543(2) 0.7356(2) 0.0455(9) Uani 1 1 d . U . . .
F9 F 0.2090(2) 0.7408(6) 0.7614(6) 0.209(4) Uani 1 1 d . U . . .
N11 N 0.67005(11) 0.8989(2) 0.7707(2) 0.0498(10) Uani 1 1 d . U . . .
C11 C 0.8009(6) 1.0662(8) 0.4894(11) 0.333(12) Uani 1 1 d D U . . .
H11A H 0.805628 1.084028 0.537944 0.499 Uiso 1 1 calc R U . . .
H11B H 0.782848 1.098424 0.467150 0.499 Uiso 1 1 calc R U . . .
H11C H 0.820102 1.074227 0.464204 0.499 Uiso 1 1 calc R U . . .
N10 N 0.500000 0.4749(3) 0.750000 0.0268(9) Uani 1 2 d S TU P . .
F11 F 0.18594(12) 0.8081(4) 0.6686(3) 0.129(2) Uani 1 1 d . U . . .
N12 N 0.500000 0.7210(3) 0.750000 0.0292(9) Uani 1 2 d S TU P . .
F12 F 0.22008(19) 0.7114(5) 0.6476(4) 0.222(5) Uani 1 1 d . U . . .
C13 C 0.47322(11) 0.6068(3) 0.4686(2) 0.0382(9) Uani 1 1 d . U . . .
N13 N 0.40920(10) 0.5599(3) 0.6504(2) 0.0480(9) Uani 1 1 d . U . . .
C14 C 0.58966(11) 0.6057(3) 0.5634(2) 0.0424(10) Uani 1 1 d . U . . .
O14 O 0.42662(10) 0.6022(3) 0.6945(2) 0.0680(11) Uani 1 1 d . U . . .
C15 C 0.41790(12) 0.6288(4) 0.4340(2) 0.0505(12) Uani 1 1 d . U . . .
H15A H 0.415396 0.576784 0.407675 0.061 Uiso 1 1 calc R U . . .
H15B H 0.422270 0.673135 0.401130 0.061 Uiso 1 1 calc R U . . .
O15 O 0.42304(10) 0.5038(3) 0.6208(2) 0.0650(10) Uani 1 1 d . U . . .
C18 C 0.35724(12) 0.7523(3) 0.5325(3) 0.0473(11) Uani 1 1 d . U . . .
C17 C 0.38865(13) 0.7308(3) 0.5043(3) 0.0529(12) Uani 1 1 d . U . . .
H17A H 0.406131 0.730656 0.543128 0.063 Uiso 1 1 calc R U . . .
H17B H 0.393918 0.773243 0.470525 0.063 Uiso 1 1 calc R U . . .
O16 O 0.37958(9) 0.5726(3) 0.6368(2) 0.0695(11) Uani 1 1 d . U . . .
C16 C 0.38764(11) 0.6472(3) 0.4684(3) 0.0468(11) Uani 1 1 d . U . . .
H16A H 0.384513 0.604196 0.503350 0.056 Uiso 1 1 calc R U . . .
H16B H 0.368807 0.645453 0.432731 0.056 Uiso 1 1 calc R U . . .
C19 C 0.35416(12) 0.7552(3) 0.6034(3) 0.0458(11) Uani 1 1 d . U . . .
H19 H 0.372862 0.745256 0.634670 0.055 Uiso 1 1 calc R U . . .
N1D N 0.3344(3) 0.9829(5) 0.4615(5) 0.120(3) Uani 1 1 d . U . . .
O1D O 0.7920(2) 0.8774(6) 0.5629(5) 0.159(3) Uani 1 1 d D U . . .
C20 C 0.32937(14) 0.7677(4) 0.4877(3) 0.0579(13) Uani 1 1 d . U . . .
H20 H 0.330270 0.766194 0.438577 0.070 Uiso 1 1 calc R U . . .
C25 C 0.63231(19) 0.7870(5) 0.4909(3) 0.0762(18) Uani 1 1 d . U . . .
H25A H 0.631906 0.837105 0.461888 0.091 Uiso 1 1 calc R U . . .
H25B H 0.612480 0.786746 0.515778 0.091 Uiso 1 1 calc R U . . .
C24 C 0.63198(16) 0.7122(4) 0.4434(3) 0.0708(17) Uani 1 1 d . U . . .
H24A H 0.614117 0.718134 0.405783 0.085 Uiso 1 1 calc R U . . .
H24B H 0.652574 0.710331 0.421224 0.085 Uiso 1 1 calc R U . . .
C23 C 0.62786(13) 0.6339(4) 0.4804(3) 0.0621(15) Uani 1 1 d . U . . .
H23A H 0.631481 0.587133 0.449375 0.074 Uiso 1 1 calc R U . . .
H23B H 0.643633 0.630260 0.522210 0.074 Uiso 1 1 calc R U . . .
C22 C 0.29931(13) 0.7856(4) 0.5865(3) 0.0554(13) Uani 1 1 d . U . . .
H22 H 0.279331 0.796038 0.605325 0.067 Uiso 1 1 calc R U . . .
C21 C 0.30054(14) 0.7852(4) 0.5150(3) 0.0620(15) Uani 1 1 d . U . . .
H21 H 0.281636 0.796891 0.484815 0.074 Uiso 1 1 calc R U . . .
C27 C 0.66137(17) 0.7897(4) 0.5433(3) 0.0639(15) Uani 1 1 d . U . . .
C26 C 0.65806(15) 0.7816(3) 0.6149(3) 0.0533(12) Uani 1 1 d . U . . .
H26 H 0.636980 0.774203 0.629380 0.064 Uiso 1 1 calc R U . . .
C29 C 0.71804(19) 0.8038(5) 0.5739(4) 0.083(2) Uani 1 1 d . U . . .
H29 H 0.739383 0.812505 0.561276 0.099 Uiso 1 1 calc R U . . .
C28 C 0.69280(19) 0.8001(5) 0.5244(4) 0.0786(19) Uani 1 1 d . U . . .
H28 H 0.696416 0.804562 0.476551 0.094 Uiso 1 1 calc R U . . .
C30 C 0.71250(16) 0.7949(4) 0.6435(3) 0.0660(15) Uani 1 1 d . U . . .
H30 H 0.730410 0.796689 0.678140 0.079 Uiso 1 1 calc R U . . .
C2D C 0.3041(5) 0.9829(8) 0.4103(7) 0.212(7) Uani 1 1 d . U . . .
H2DA H 0.284918 0.977523 0.435979 0.318 Uiso 1 1 calc R U . . .
H2DB H 0.305024 0.936832 0.377929 0.318 Uiso 1 1 calc R U . . .
H2DC H 0.302918 1.034330 0.383981 0.318 Uiso 1 1 calc R U . . .
N2D N 0.7925(2) 0.9831(6) 0.4881(6) 0.127(3) Uani 1 1 d D U . . .
C31 C 0.47204(10) 0.4341(2) 0.7485(2) 0.0304(8) Uani 1 1 d . U . . .
H31 H 0.452302 0.463949 0.746637 0.036 Uiso 1 1 calc R U . . .
C32 C 0.47109(11) 0.3500(2) 0.7497(2) 0.0374(9) Uani 1 1 d . U . . .
C33 C 0.500000 0.3064(4) 0.750000 0.0445(15) Uani 1 2 d S TU P . .
H33 H 0.499999 0.248292 0.749999 0.053 Uiso 1 2 calc R U P . .
C34 C 0.43990(12) 0.3072(3) 0.7543(4) 0.0569(14) Uani 1 1 d . U . . .
C35 C 0.38313(10) 0.3212(3) 0.7488(2) 0.0378(9) Uani 1 1 d . U . . .
H35A H 0.379055 0.302906 0.796229 0.045 Uiso 1 1 calc R U . . .
H35B H 0.380988 0.273399 0.717171 0.045 Uiso 1 1 calc R U . . .
C36 C 0.35902(11) 0.3862(3) 0.7239(2) 0.0401(9) Uani 1 1 d . U . . .
H36A H 0.337425 0.360611 0.713983 0.048 Uiso 1 1 calc R U . . .
H36B H 0.365329 0.409543 0.679645 0.048 Uiso 1 1 calc R U . . .
C37 C 0.35663(11) 0.4554(3) 0.7767(2) 0.0414(10) Uani 1 1 d . U . . .
H37A H 0.352576 0.431468 0.822302 0.050 Uiso 1 1 calc R U . . .
H37B H 0.377616 0.484641 0.782825 0.050 Uiso 1 1 calc R U . . .
C38 C 0.32992(11) 0.5163(3) 0.7547(2) 0.0410(10) Uani 1 1 d . U . . .
C39 C 0.33641(11) 0.5991(3) 0.7548(2) 0.0413(10) Uani 1 1 d . U . . .
H39 H 0.357786 0.617323 0.768967 0.050 Uiso 1 1 calc R U . . .
C40 C 0.29868(13) 0.4902(3) 0.7339(3) 0.0604(14) Uani 1 1 d . U . . .
H40 H 0.293376 0.433652 0.733334 0.072 Uiso 1 1 calc R U . . .
C3D C 0.3694(4) 0.9772(10) 0.4440(8) 0.186(6) Uani 1 1 d . U . . .
H3DA H 0.382066 1.021428 0.467670 0.280 Uiso 1 1 calc R U . . .
H3DB H 0.370100 0.982335 0.393454 0.280 Uiso 1 1 calc R U . . .
H3DC H 0.378480 0.924284 0.459665 0.280 Uiso 1 1 calc R U . . .
C41 C 0.27538(13) 0.5485(4) 0.7139(4) 0.0705(17) Uani 1 1 d . U . . .
H41 H 0.253814 0.531975 0.699431 0.085 Uiso 1 1 calc R U . . .
C42 C 0.28331(13) 0.6290(4) 0.7149(4) 0.0640(15) Uani 1 1 d . U . . .
H42 H 0.267152 0.668432 0.700789 0.077 Uiso 1 1 calc R U . . .
C43 C 0.69575(15) 0.9482(3) 0.7855(3) 0.0631(15) Uani 1 1 d . U . . .
H43 H 0.716716 0.924594 0.793591 0.076 Uiso 1 1 calc R U . . .
C44 C 0.69254(17) 1.0314(4) 0.7891(4) 0.0780(19) Uani 1 1 d . U . . .
H44 H 0.711015 1.065161 0.799676 0.094 Uiso 1 1 calc R U . . .
C45 C 0.66220(17) 1.0655(3) 0.7773(4) 0.0706(17) Uani 1 1 d . U . . .
H45 H 0.659798 1.123260 0.778713 0.085 Uiso 1 1 calc R U . . .
C46 C 0.63494(15) 1.0162(3) 0.7634(3) 0.0606(14) Uani 1 1 d . U . . .
C47 C 0.64057(14) 0.9329(3) 0.7598(3) 0.0523(12) Uani 1 1 d . U . . .
H47 H 0.622528 0.897732 0.749084 0.063 Uiso 1 1 calc R U . . .
C48 C 0.60166(16) 1.0516(4) 0.7514(4) 0.0674(15) Uani 1 1 d . U . . .
H48A H 0.587171 1.010270 0.727238 0.081 Uiso 1 1 calc R U . . .
H48B H 0.602373 1.099335 0.719903 0.081 Uiso 1 1 calc R U . . .
C49 C 0.58710(16) 1.0786(3) 0.8174(4) 0.0690(16) Uani 1 1 d . U . . .
H49A H 0.602670 1.115167 0.844386 0.083 Uiso 1 1 calc R U . . .
H49B H 0.567197 1.110654 0.804001 0.083 Uiso 1 1 calc R U . . .
C50 C 0.57887(15) 1.0092(3) 0.8629(3) 0.0663(16) Uani 1 1 d . U . . .
H50A H 0.597882 0.972968 0.873005 0.080 Uiso 1 1 calc R U . . .
H50B H 0.572176 1.030041 0.907673 0.080 Uiso 1 1 calc R U . . .
C4D C 0.3340(4) 0.9889(10) 0.5334(8) 0.164(5) Uani 1 1 d D U . . .
H4D H 0.351483 0.989700 0.568960 0.197 Uiso 1 1 calc R U . . .
C51 C 0.55097(13) 0.8854(3) 0.8350(3) 0.0476(11) Uani 1 1 d . U . . .
C52 C 0.500000 0.8908(3) 0.750000 0.0395(14) Uani 1 2 d S TU P . .
H52 H 0.499999 0.948945 0.750003 0.047 Uiso 1 2 calc R U P . .
C53 C 0.52365(11) 0.8471(3) 0.7899(2) 0.0375(9) Uani 1 1 d . U . . .
C54 C 0.52293(11) 0.7630(2) 0.7891(2) 0.0344(9) Uani 1 1 d . U . . .
H54 H 0.539128 0.733625 0.817084 0.041 Uiso 1 1 calc R U . . .
O55 O 0.47887(9) 0.5955(3) 0.40901(17) 0.0554(9) Uani 1 1 d . U . . .
O56 O 0.44435(8) 0.6224(2) 0.48879(16) 0.0477(8) Uani 1 1 d . U . . .
O57 O 0.59467(8) 0.6322(3) 0.50074(18) 0.0589(10) Uani 1 1 d . U . . .
O58 O 0.61003(9) 0.5877(3) 0.6076(2) 0.0754(13) Uani 1 1 d . U . . .
O59 O 0.55219(10) 0.9642(2) 0.8248(2) 0.0630(11) Uani 1 1 d . U . . .
O60 O 0.56867(12) 0.8483(2) 0.8750(3) 0.0866(16) Uani 1 1 d . U . . .
O5D O 0.3042(4) 0.9929(12) 0.5385(9) 0.304(8) Uani 1 1 d D U . . .
O61 O 0.41538(7) 0.35532(18) 0.74987(18) 0.0408(7) Uani 1 1 d . U . . .
O62 O 0.43807(12) 0.2355(3) 0.7740(4) 0.106(2) Uani 1 1 d . U . . .
B1A B 0.4429(8) 0.8506(18) 0.8973(16) 0.058(5) Uiso 0.544(12) 1 d . U P A 1
F1A F 0.4412(6) 0.8410(17) 0.9653(13) 0.235(9) Uiso 0.544(12) 1 d . U P A 1
F2A F 0.4239(3) 0.7806(7) 0.8896(6) 0.122(4) Uiso 0.544(12) 1 d . U P A 1
F3A F 0.4349(4) 0.8934(9) 0.8351(9) 0.164(6) Uiso 0.544(12) 1 d . U P A 1
F4A F 0.4727(4) 0.8081(9) 0.8961(8) 0.153(5) Uiso 0.544(12) 1 d . U P A 1
B1B B 0.4421(15) 0.843(4) 0.891(3) 0.091(9) Uiso 0.456(12) 1 d . U P A 2
F1B F 0.4349(4) 0.8873(11) 0.9564(8) 0.133(5) Uiso 0.456(12) 1 d . U P A 2
F2B F 0.4656(4) 0.9051(10) 0.8901(9) 0.160(7) Uiso 0.456(12) 1 d . U P A 2
F3B F 0.4153(6) 0.8684(15) 0.8602(12) 0.200(8) Uiso 0.456(12) 1 d . U P A 2
F4B F 0.4514(5) 0.7859(11) 0.8706(9) 0.148(6) Uiso 0.456(12) 1 d . U P A 2
O1 O 0.4976(4) 0.1072(8) 0.7998(7) 0.237(6) Uani 1 1 d D U . B -3
N1 N 0.4845(4) 0.1233(8) 0.9112(6) 0.168(4) Uani 1 1 d D U . B -3
C8 C 0.4691(5) 0.1102(14) 0.9710(11) 0.267(9) Uani 1 1 d . U . B -3
H8A H 0.445635 0.107439 0.958827 0.400 Uiso 1 1 calc R U . B -3
H8B H 0.474099 0.155238 1.003875 0.400 Uiso 1 1 calc R U . B -3
H8C H 0.476658 0.058483 0.992720 0.400 Uiso 1 1 calc R U . B -3
C9 C 0.5100(6) 0.1899(12) 0.9265(10) 0.239(8) Uani 1 1 d . U . B -3
H9A H 0.524623 0.190727 0.889331 0.359 Uiso 1 1 calc R U . B -3
H9B H 0.522492 0.178525 0.971264 0.359 Uiso 1 1 calc R U . B -3
H9C H 0.499297 0.243141 0.928727 0.359 Uiso 1 1 calc R U . B -3
C10 C 0.4875(5) 0.0880(10) 0.8570(8) 0.192(6) Uani 1 1 d D U . B -3
H10 H 0.480396 0.032730 0.857810 0.230 Uiso 1 1 calc R U . B -3

loop_
_atom_site_aniso_label
_atom_site_aniso_U_11
_atom_site_aniso_U_22
_atom_site_aniso_U_33
_atom_site_aniso_U_23
_atom_site_aniso_U_13
_atom_site_aniso_U_12
Pd1 0.0319(2) 0.02023(18) 0.0243(2) 0.000 0.00033(15) 0.000
C1 0.036(2) 0.0323(19) 0.0280(19) -0.0018(15) 0.0014(15) -0.0030(15)
Pd2 0.0519(2) 0.0374(2) 0.0412(2) 0.00017(14) -0.00124(16) -0.00981(14)
O2 0.077(3) 0.100(4) 0.092(4) -0.007(3) -0.006(3) 0.021(3)
C2 0.038(2) 0.035(2) 0.033(2) 0.0018(16) 0.0049(17) -0.0008(16)
B2 0.078(5) 0.107(6) 0.097(6) -0.060(5) -0.045(5) 0.047(5)
C3 0.045(2) 0.042(2) 0.026(2) 0.0009(16) 0.0029(17) 0.0002(18)
C4 0.040(2) 0.0326(19) 0.029(2) -0.0006(15) -0.0013(16) -0.0018(16)
C5 0.037(2) 0.0286(18) 0.0272(19) -0.0004(14) -0.0017(16) 0.0006(15)
N6 0.0382(17) 0.0230(14) 0.0248(15) -0.0009(11) 0.0032(13) 0.0002(12)
C6 0.27(2) 0.28(2) 0.213(16) -0.031(16) -0.055(16) 0.024(17)
N7 0.058(2) 0.047(2) 0.042(2) -0.0016(17) 0.0005(19) -0.0160(19)
C7 0.155(10) 0.184(11) 0.167(10) 0.021(9) 0.064(9) 0.002(9)
N8 0.048(2) 0.042(2) 0.039(2) -0.0006(16) -0.0041(17) 0.0069(17)
F8 0.092(3) 0.105(4) 0.213(7) -0.001(4) -0.003(4) 0.004(3)
N9 0.046(2) 0.041(2) 0.050(2) 0.0034(17) 0.0024(17) 0.0044(17)
F9 0.175(8) 0.225(9) 0.227(9) 0.043(7) 0.014(7) -0.035(7)
N11 0.063(3) 0.037(2) 0.048(2) 0.0034(16) -0.004(2) -0.0109(18)
C11 0.37(3) 0.173(15) 0.46(3) 0.017(15) 0.07(2) -0.104(18)
N10 0.038(2) 0.0223(19) 0.020(2) 0.000 0.0012(17) 0.000
F11 0.095(3) 0.170(5) 0.114(4) -0.072(4) -0.030(3) 0.066(3)
N12 0.039(2) 0.021(2) 0.028(2) 0.000 0.0040(19) 0.000
F12 0.183(6) 0.245(8) 0.210(7) -0.150(6) -0.134(6) 0.154(6)
C13 0.043(2) 0.041(2) 0.029(2) 0.0022(17) -0.0027(17) -0.0026(18)
N13 0.050(2) 0.050(2) 0.043(2) 0.0059(18) -0.0014(18) -0.0095(19)
C14 0.040(2) 0.053(3) 0.034(2) -0.0025(19) 0.0031(18) -0.0065(19)
O14 0.063(2) 0.067(3) 0.070(3) -0.015(2) -0.012(2) -0.003(2)
C15 0.048(3) 0.070(3) 0.031(2) -0.004(2) -0.0105(19) 0.004(2)
O15 0.065(2) 0.058(2) 0.071(3) -0.014(2) 0.002(2) -0.0023(19)
C18 0.044(2) 0.049(3) 0.047(3) -0.006(2) -0.005(2) -0.002(2)
C17 0.045(3) 0.066(3) 0.046(3) -0.013(2) -0.004(2) -0.004(2)
O16 0.046(2) 0.092(3) 0.069(3) 0.015(2) -0.0023(19) 0.001(2)
C16 0.041(2) 0.061(3) 0.036(2) -0.006(2) -0.0095(19) -0.001(2)
C19 0.045(2) 0.044(2) 0.046(3) -0.005(2) -0.008(2) 0.005(2)
N1D 0.164(7) 0.084(5) 0.107(6) 0.024(4) -0.016(5) -0.009(5)
O1D 0.123(6) 0.144(7) 0.211(9) 0.050(7) 0.023(6) -0.006(5)
C20 0.053(3) 0.075(4) 0.044(3) -0.001(2) -0.006(2) 0.005(3)
C25 0.091(4) 0.091(4) 0.044(3) 0.003(3) -0.011(3) -0.008(4)
C24 0.066(4) 0.107(5) 0.040(3) -0.001(3) 0.010(3) -0.024(3)
C23 0.047(3) 0.094(4) 0.047(3) -0.010(3) 0.016(2) -0.014(3)
C22 0.046(3) 0.066(3) 0.053(3) 0.000(2) -0.003(2) 0.014(2)
C21 0.048(3) 0.084(4) 0.052(3) 0.001(3) -0.010(2) 0.011(3)
C27 0.082(4) 0.063(3) 0.046(3) -0.001(2) 0.002(3) -0.012(3)
C26 0.063(3) 0.051(3) 0.044(3) -0.001(2) 0.000(2) -0.008(2)
C29 0.081(4) 0.104(5) 0.065(4) -0.004(4) 0.018(3) -0.033(4)
C28 0.092(5) 0.093(5) 0.053(4) 0.003(3) 0.020(3) -0.027(4)
C30 0.063(3) 0.078(4) 0.056(3) -0.007(3) 0.004(3) -0.021(3)
C2D 0.344(16) 0.112(9) 0.152(11) 0.005(8) -0.125(12) -0.014(11)
N2D 0.124(6) 0.127(7) 0.135(7) 0.019(6) 0.034(6) -0.037(5)
C31 0.036(2) 0.0281(18) 0.0271(19) 0.0000(14) 0.0010(15) -0.0005(15)
C32 0.039(2) 0.0266(18) 0.047(2) -0.0041(17) 0.0069(18) -0.0020(16)
C33 0.038(3) 0.024(3) 0.072(5) 0.000 0.011(3) 0.000
C34 0.044(3) 0.026(2) 0.103(4) -0.010(2) 0.017(3) -0.0053(18)
C35 0.034(2) 0.034(2) 0.046(2) -0.0027(17) 0.0056(18) -0.0072(16)
C36 0.039(2) 0.039(2) 0.041(2) 0.0023(18) -0.0011(18) -0.0008(18)
C37 0.043(2) 0.037(2) 0.042(2) -0.0001(18) -0.0064(19) 0.0018(18)
C38 0.039(2) 0.043(2) 0.041(2) 0.0037(19) 0.0027(18) 0.0050(18)
C39 0.040(2) 0.045(2) 0.039(2) 0.0009(18) -0.0006(18) 0.0045(18)
C40 0.044(3) 0.046(3) 0.091(4) 0.007(3) 0.006(3) -0.001(2)
C3D 0.211(12) 0.192(14) 0.165(13) -0.015(10) 0.065(10) -0.032(12)
C41 0.033(2) 0.064(3) 0.111(5) 0.012(3) -0.008(3) -0.001(2)
C42 0.040(3) 0.057(3) 0.092(4) 0.008(3) -0.005(3) 0.012(2)
C43 0.060(3) 0.048(3) 0.079(4) -0.004(3) -0.004(3) -0.014(2)
C44 0.071(4) 0.052(3) 0.107(5) -0.005(3) -0.010(4) -0.020(3)
C45 0.083(4) 0.036(3) 0.091(5) -0.005(3) -0.005(3) -0.007(3)
C46 0.074(3) 0.046(3) 0.060(3) 0.003(2) -0.003(3) -0.003(2)
C47 0.063(3) 0.043(2) 0.048(3) -0.001(2) -0.006(2) -0.010(2)
C48 0.074(4) 0.050(3) 0.075(4) 0.001(3) -0.010(3) 0.004(3)
C49 0.073(4) 0.034(2) 0.096(5) -0.010(3) -0.013(3) -0.009(2)
C50 0.071(4) 0.047(3) 0.074(4) -0.011(3) -0.023(3) -0.015(3)
C4D 0.232(13) 0.130(9) 0.141(8) 0.006(8) 0.075(9) -0.015(10)
C51 0.053(3) 0.032(2) 0.054(3) -0.0001(19) -0.010(2) -0.0036(19)
C52 0.053(4) 0.017(2) 0.047(4) 0.000 -0.001(3) 0.000
C53 0.044(2) 0.0296(19) 0.038(2) -0.0023(16) -0.0002(18) -0.0014(17)
C54 0.041(2) 0.0262(18) 0.035(2) 0.0021(15) -0.0005(17) 0.0020(16)
O55 0.054(2) 0.083(3) 0.0275(17) -0.0047(16) -0.0017(15) 0.0068(18)
O56 0.0396(17) 0.072(2) 0.0294(16) -0.0036(15) -0.0068(13) 0.0053(16)
O57 0.0431(18) 0.099(3) 0.0366(19) 0.0025(18) 0.0119(15) -0.0055(19)
O58 0.041(2) 0.127(4) 0.057(2) 0.033(2) 0.0030(18) 0.003(2)
O59 0.067(2) 0.0328(17) 0.082(3) 0.0005(17) -0.031(2) -0.0115(16)
O60 0.100(3) 0.046(2) 0.100(4) 0.013(2) -0.061(3) -0.015(2)
O5D 0.387(19) 0.287(17) 0.250(15) 0.007(13) 0.081(15) 0.022(19)
O61 0.0340(15) 0.0300(14) 0.059(2) 0.0008(13) 0.0066(14) -0.0028(12)
O62 0.069(3) 0.043(2) 0.206(7) 0.005(3) 0.016(4) -0.003(2)
O1 0.344(17) 0.182(11) 0.190(11) -0.011(8) 0.049(12) 0.001(10)
N1 0.253(12) 0.134(8) 0.114(7) -0.017(6) 0.009(8) 0.031(8)
C8 0.249(19) 0.37(2) 0.198(16) 0.034(17) 0.095(15) 0.094(16)
C9 0.35(2) 0.154(14) 0.211(17) 0.002(12) -0.012(16) -0.003(13)
C10 0.279(14) 0.146(11) 0.165(11) -0.007(9) 0.088(11) 0.035(10)

loop_
_atom_type_symbol
_atom_type_description
_atom_type_scat_dispersion_real
_atom_type_scat_dispersion_imag
_atom_type_scat_source
C C 0.0033 0.0016 'International Tables Vol C Tables 4.2.6.8 and 6.1.1.4'
H H 0.0000 0.0000 'International Tables Vol C Tables 4.2.6.8 and 6.1.1.4'
N N 0.0061 0.0033 'International Tables Vol C Tables 4.2.6.8 and 6.1.1.4'
O O 0.0106 0.0060 'International Tables Vol C Tables 4.2.6.8 and 6.1.1.4'
Pd Pd -0.9988 1.0072 'International Tables Vol C Tables 4.2.6.8 and 6.1.1.4'
B B 0.0013 0.0007 'International Tables Vol C Tables 4.2.6.8 and 6.1.1.4'
F F 0.0171 0.0103 'International Tables Vol C Tables 4.2.6.8 and 6.1.1.4'

loop_
_geom_angle_atom_site_label_1
_geom_angle_atom_site_label_2
_geom_angle_atom_site_label_3
_geom_angle
_geom_angle_site_symmetry_1
_geom_angle_site_symmetry_3
_geom_angle_publ_flag
N12 Pd1 N10 180.0 . . ?
N12 Pd1 N6 89.58(8) . 2_656 ?
N10 Pd1 N6 90.42(8) . 2_656 ?
N12 Pd1 N6 89.57(8) . . ?
N10 Pd1 N6 90.43(8) . . ?
N6 Pd1 N6 179.15(17) 2_656 . ?
N6 C1 C2 121.8(4) . . ?
N6 C1 H1 119.1 . . ?
C2 C1 H1 119.1 . . ?
N8 Pd2 N11 88.62(17) 2_656 . ?
N8 Pd2 N7 176.71(16) 2_656 . ?
N11 Pd2 N7 90.77(17) . . ?
N8 Pd2 N9 90.43(16) 2_656 2_656 ?
N11 Pd2 N9 177.10(17) . 2_656 ?
N7 Pd2 N9 90.02(17) . 2_656 ?
C1 C2 C3 119.2(4) . . ?
C1 C2 C14 118.7(4) . . ?
C3 C2 C14 122.2(4) . . ?
F11 B2 F8 119.5(9) . . ?
F11 B2 F12 114.3(6) . . ?
F8 B2 F12 108.9(9) . . ?
F11 B2 F9 104.7(9) . . ?
F8 B2 F9 97.7(7) . . ?
F12 B2 F9 110.0(10) . . ?
C4 C3 C2 118.3(4) . . ?
C4 C3 H3 120.9 . . ?
C2 C3 H3 120.9 . . ?
C5 C4 C3 120.1(4) . . ?
C5 C4 C13 121.1(4) . . ?
C3 C4 C13 118.7(4) . . ?
N6 C5 C4 121.3(4) . . ?
N6 C5 H5 119.3 . . ?
C4 C5 H5 119.3 . . ?
C1 N6 C5 119.3(3) . . ?
C1 N6 Pd1 121.0(3) . . ?
C5 N6 Pd1 119.7(3) . . ?
N2D C6 H6A 109.5 . . ?
N2D C6 H6B 109.5 . . ?
H6A C6 H6B 109.5 . . ?
N2D C6 H6C 109.5 . . ?
H6A C6 H6C 109.5 . . ?
H6B C6 H6C 109.5 . . ?
C30 N7 C26 118.9(5) . . ?
C30 N7 Pd2 119.5(4) . . ?
C26 N7 Pd2 121.5(4) . . ?
O1D C7 N2D 122.0(15) . . ?
O1D C7 H7 119.0 . . ?
N2D C7 H7 119.0 . . ?
C19 N8 C22 119.5(4) . . ?
C19 N8 Pd2 122.3(3) . 2_656 ?
C22 N8 Pd2 118.2(4) . 2_656 ?
C39 N9 C42 119.4(4) . . ?
C39 N9 Pd2 122.6(3) . 2_656 ?
C42 N9 Pd2 117.9(3) . 2_656 ?
C47 N11 C43 118.6(5) . . ?
C47 N11 Pd2 122.3(3) . . ?
C43 N11 Pd2 119.1(4) . . ?
N2D C11 H11A 109.5 . . ?
N2D C11 H11B 109.5 . . ?
H11A C11 H11B 109.5 . . ?
N2D C11 H11C 109.5 . . ?
H11A C11 H11C 109.5 . . ?
H11B C11 H11C 109.5 . . ?
C31 N10 C31 120.1(5) 2_656 . ?
C31 N10 Pd1 119.9(2) 2_656 . ?
C31 N10 Pd1 119.9(2) . . ?
C54 N12 C54 118.7(5) 2_656 . ?
C54 N12 Pd1 120.7(2) 2_656 . ?
C54 N12 Pd1 120.7(2) . . ?
O55 C13 O56 124.9(4) . . ?
O55 C13 C4 123.2(4) . . ?
O56 C13 C4 111.9(4) . . ?
O15 N13 O16 120.8(5) . . ?
O15 N13 O14 116.7(4) . . ?
O16 N13 O14 122.5(5) . . ?
O58 C14 O57 125.4(5) . . ?
O58 C14 C2 123.7(4) . . ?
O57 C14 C2 110.8(4) . . ?
O56 C15 C16 107.4(4) . . ?
O56 C15 H15A 110.2 . . ?
C16 C15 H15A 110.2 . . ?
O56 C15 H15B 110.2 . . ?
C16 C15 H15B 110.2 . . ?
H15A C15 H15B 108.5 . . ?
C19 C18 C20 117.0(5) . . ?
C19 C18 C17 122.0(4) . . ?
C20 C18 C17 121.0(5) . . ?
C18 C17 C16 112.7(4) . . ?
C18 C17 H17A 109.1 . . ?
C16 C17 H17A 109.1 . . ?
C18 C17 H17B 109.1 . . ?
C16 C17 H17B 109.1 . . ?
H17A C17 H17B 107.8 . . ?
C15 C16 C17 112.9(4) . . ?
C15 C16 H16A 109.0 . . ?
C17 C16 H16A 109.0 . . ?
C15 C16 H16B 109.0 . . ?
C17 C16 H16B 109.0 . . ?
H16A C16 H16B 107.8 . . ?
N8 C19 C18 123.4(4) . . ?
N8 C19 H19 118.3 . . ?
C18 C19 H19 118.3 . . ?
C4D N1D C2D 123.9(13) . . ?
C4D N1D C3D 109.1(11) . . ?
C2D N1D C3D 127.0(12) . . ?
C21 C20 C18 119.8(5) . . ?
C21 C20 H20 120.1 . . ?
C18 C20 H20 120.1 . . ?
C27 C25 C24 112.9(6) . . ?
C27 C25 H25A 109.0 . . ?
C24 C25 H25A 109.0 . . ?
C27 C25 H25B 109.0 . . ?
C24 C25 H25B 109.0 . . ?
H25A C25 H25B 107.8 . . ?
C23 C24 C25 113.5(5) . . ?
C23 C24 H24A 108.9 . . ?
C25 C24 H24A 108.9 . . ?
C23 C24 H24B 108.9 . . ?
C25 C24 H24B 108.9 . . ?
H24A C24 H24B 107.7 . . ?
O57 C23 C24 107.4(5) . . ?
O57 C23 H23A 110.2 . . ?
C24 C23 H23A 110.2 . . ?
O57 C23 H23B 110.2 . . ?
C24 C23 H23B 110.2 . . ?
H23A C23 H23B 108.5 . . ?
N8 C22 C21 120.5(5) . . ?
N8 C22 H22 119.7 . . ?
C21 C22 H22 119.7 . . ?
C20 C21 C22 119.7(5) . . ?
C20 C21 H21 120.2 . . ?
C22 C21 H21 120.2 . . ?
C28 C27 C26 116.6(6) . . ?
C28 C27 C25 122.6(6) . . ?
C26 C27 C25 120.8(6) . . ?
N7 C26 C27 122.9(6) . . ?
N7 C26 H26 118.6 . . ?
C27 C26 H26 118.6 . . ?
C28 C29 C30 119.3(7) . . ?
C28 C29 H29 120.4 . . ?
C30 C29 H29 120.4 . . ?
C29 C28 C27 120.2(6) . . ?
C29 C28 H28 119.9 . . ?
C27 C28 H28 119.9 . . ?
N7 C30 C29 122.2(6) . . ?
N7 C30 H30 118.9 . . ?
C29 C30 H30 118.9 . . ?
N1D C2D H2DA 109.5 . . ?
N1D C2D H2DB 109.5 . . ?
H2DA C2D H2DB 109.5 . . ?
N1D C2D H2DC 109.5 . . ?
H2DA C2D H2DC 109.5 . . ?
H2DB C2D H2DC 109.5 . . ?
C6 N2D C7 129.7(13) . . ?
C6 N2D C11 119.4(12) . . ?
C7 N2D C11 110.9(11) . . ?
N10 C31 C32 121.6(4) . . ?
N10 C31 H31 119.2 . . ?
C32 C31 H31 119.2 . . ?
C31 C32 C33 119.0(4) . . ?
C31 C32 C34 120.0(4) . . ?
C33 C32 C34 121.0(4) . . ?
C32 C33 C32 118.6(5) . 2_656 ?
C32 C33 H33 120.7 . . ?
C32 C33 H33 120.7 2_656 . ?
O62 C34 O61 122.1(5) . . ?
O62 C34 C32 123.1(5) . . ?
O61 C34 C32 113.4(4) . . ?
O61 C35 C36 108.5(3) . . ?
O61 C35 H35A 110.0 . . ?
C36 C35 H35A 110.0 . . ?
O61 C35 H35B 110.0 . . ?
C36 C35 H35B 110.0 . . ?
H35A C35 H35B 108.4 . . ?
C35 C36 C37 113.0(4) . . ?
C35 C36 H36A 109.0 . . ?
C37 C36 H36A 109.0 . . ?
C35 C36 H36B 109.0 . . ?
C37 C36 H36B 109.0 . . ?
H36A C36 H36B 107.8 . . ?
C38 C37 C36 113.0(4) . . ?
C38 C37 H37A 109.0 . . ?
C36 C37 H37A 109.0 . . ?
C38 C37 H37B 109.0 . . ?
C36 C37 H37B 109.0 . . ?
H37A C37 H37B 107.8 . . ?
C39 C38 C40 118.6(4) . . ?
C39 C38 C37 120.4(4) . . ?
C40 C38 C37 121.0(4) . . ?
N9 C39 C38 122.1(4) . . ?
N9 C39 H39 119.0 . . ?
C38 C39 H39 119.0 . . ?
C41 C40 C38 118.5(5) . . ?
C41 C40 H40 120.8 . . ?
C38 C40 H40 120.8 . . ?
N1D C3D H3DA 109.5 . . ?
N1D C3D H3DB 109.5 . . ?
H3DA C3D H3DB 109.5 . . ?
N1D C3D H3DC 109.5 . . ?
H3DA C3D H3DC 109.5 . . ?
H3DB C3D H3DC 109.5 . . ?
C42 C41 C40 120.1(5) . . ?
C42 C41 H41 120.0 . . ?
C40 C41 H41 120.0 . . ?
N9 C42 C41 121.3(5) . . ?
N9 C42 H42 119.3 . . ?
C41 C42 H42 119.3 . . ?
N11 C43 C44 121.8(6) . . ?
N11 C43 H43 119.1 . . ?
C44 C43 H43 119.1 . . ?
C43 C44 C45 119.1(6) . . ?
C43 C44 H44 120.5 . . ?
C45 C44 H44 120.5 . . ?
C44 C45 C46 120.7(5) . . ?
C44 C45 H45 119.6 . . ?
C46 C45 H45 119.6 . . ?
C47 C46 C45 116.1(6) . . ?
C47 C46 C48 122.1(5) . . ?
C45 C46 C48 121.8(5) . . ?
N11 C47 C46 123.7(5) . . ?
N11 C47 H47 118.2 . . ?
C46 C47 H47 118.2 . . ?
C46 C48 C49 114.6(5) . . ?
C46 C48 H48A 108.6 . . ?
C49 C48 H48A 108.6 . . ?
C46 C48 H48B 108.6 . . ?
C49 C48 H48B 108.6 . . ?
H48A C48 H48B 107.6 . . ?
C50 C49 C48 113.6(5) . . ?
C50 C49 H49A 108.9 . . ?
C48 C49 H49A 108.9 . . ?
C50 C49 H49B 108.9 . . ?
C48 C49 H49B 108.9 . . ?
H49A C49 H49B 107.7 . . ?
O59 C50 C49 106.9(5) . . ?
O59 C50 H50A 110.3 . . ?
C49 C50 H50A 110.3 . . ?
O59 C50 H50B 110.3 . . ?
C49 C50 H50B 110.3 . . ?
H50A C50 H50B 108.6 . . ?
O5D C4D N1D 100.9(17) . . ?
O5D C4D H4D 129.6 . . ?
N1D C4D H4D 129.6 . . ?
O60 C51 O59 125.0(5) . . ?
O60 C51 C53 123.7(4) . . ?
O59 C51 C53 111.3(4) . . ?
C53 C52 C53 117.9(5) 2_656 . ?
C53 C52 H52 121.0 2_656 . ?
C53 C52 H52 121.0 . . ?
C54 C53 C52 119.8(4) . . ?
C54 C53 C51 116.0(4) . . ?
C52 C53 C51 124.3(4) . . ?
N12 C54 C53 122.0(4) . . ?
N12 C54 H54 119.0 . . ?
C53 C54 H54 119.0 . . ?
C13 O56 C15 116.4(4) . . ?
C14 O57 C23 119.0(4) . . ?
C51 O59 C50 117.2(4) . . ?
C34 O61 C35 119.4(3) . . ?
F1A B1A F2A 86(2) . . ?
F1A B1A F3A 151(3) . . ?
F2A B1A F3A 104(2) . . ?
F1A B1A F4A 95(2) . . ?
F2A B1A F4A 94.6(19) . . ?
F3A B1A F4A 112(2) . . ?
F4B B1B F3B 115(5) . . ?
F4B B1B F2B 110(5) . . ?
F3B B1B F2B 109(4) . . ?
F4B B1B F1B 144(5) . . ?
F3B B1B F1B 90(4) . . ?
F2B B1B F1B 82(3) . . ?
C10 N1 C8 137.3(19) . . ?
C10 N1 C9 112.5(18) . . ?
C8 N1 C9 108.4(15) . . ?
N1 C8 H8A 109.5 . . ?
N1 C8 H8B 109.5 . . ?
H8A C8 H8B 109.5 . . ?
N1 C8 H8C 109.5 . . ?
H8A C8 H8C 109.5 . . ?
H8B C8 H8C 109.5 . . ?
N1 C9 H9A 109.5 . . ?
N1 C9 H9B 109.5 . . ?
H9A C9 H9B 109.5 . . ?
N1 C9 H9C 109.5 . . ?
H9A C9 H9C 109.5 . . ?
H9B C9 H9C 109.5 . . ?
N1 C10 O1 135.0(19) . . ?
N1 C10 H10 112.5 . . ?
O1 C10 H10 112.5 . . ?

loop_
_geom_bond_atom_site_label_1
_geom_bond_atom_site_label_2
_geom_bond_distance
_geom_bond_site_symmetry_2
_geom_bond_publ_flag
Pd1 N12 2.009(4) . ?
Pd1 N10 2.013(4) . ?
Pd1 N6 2.037(3) 2_656 ?
Pd1 N6 2.037(3) . ?
C1 N6 1.343(5) . ?
C1 C2 1.378(6) . ?
C1 H1 0.9500 . ?
Pd2 N8 2.016(4) 2_656 ?
Pd2 N11 2.024(4) . ?
Pd2 N7 2.027(4) . ?
Pd2 N9 2.034(4) 2_656 ?
C2 C3 1.394(6) . ?
C2 C14 1.490(6) . ?
B2 F11 1.286(9) . ?
B2 F8 1.305(11) . ?
B2 F12 1.314(9) . ?
B2 F9 1.529(15) . ?
C3 C4 1.378(6) . ?
C3 H3 0.9500 . ?
C4 C5 1.375(6) . ?
C4 C13 1.494(6) . ?
C5 N6 1.345(5) . ?
C5 H5 0.9500 . ?
C6 N2D 1.300(16) . ?
C6 H6A 0.9800 . ?
C6 H6B 0.9800 . ?
C6 H6C 0.9800 . ?
N7 C30 1.320(8) . ?
N7 C26 1.329(7) . ?
C7 O1D 1.230(8) . ?
C7 N2D 1.341(16) . ?
C7 H7 0.9500 . ?
N8 C19 1.330(7) . ?
N8 C22 1.356(6) . ?
N9 C39 1.332(6) . ?
N9 C42 1.348(7) . ?
N11 C47 1.340(7) . ?
N11 C43 1.344(7) . ?
C11 N2D 1.402(12) . ?
C11 H11A 0.9800 . ?
C11 H11B 0.9800 . ?
C11 H11C 0.9800 . ?
N10 C31 1.335(4) 2_656 ?
N10 C31 1.335(4) . ?
N12 C54 1.343(5) 2_656 ?
N12 C54 1.343(5) . ?
C13 O55 1.207(5) . ?
C13 O56 1.318(6) . ?
N13 O15 1.247(6) . ?
N13 O16 1.249(6) . ?
N13 O14 1.267(6) . ?
C14 O58 1.178(6) . ?
C14 O57 1.316(6) . ?
C15 O56 1.451(5) . ?
C15 C16 1.503(7) . ?
C15 H15A 0.9900 . ?
C15 H15B 0.9900 . ?
C18 C19 1.382(7) . ?
C18 C20 1.398(7) . ?
C18 C17 1.499(7) . ?
C17 C16 1.530(7) . ?
C17 H17A 0.9900 . ?
C17 H17B 0.9900 . ?
C16 H16A 0.9900 . ?
C16 H16B 0.9900 . ?
C19 H19 0.9500 . ?
N1D C4D 1.390(17) . ?
N1D C2D 1.521(15) . ?
N1D C3D 1.522(16) . ?
C20 C21 1.380(8) . ?
C20 H20 0.9500 . ?
C25 C27 1.497(9) . ?
C25 C24 1.526(10) . ?
C25 H25A 0.9900 . ?
C25 H25B 0.9900 . ?
C24 C23 1.482(9) . ?
C24 H24A 0.9900 . ?
C24 H24B 0.9900 . ?
C23 O57 1.466(6) . ?
C23 H23A 0.9900 . ?
C23 H23B 0.9900 . ?
C22 C21 1.382(8) . ?
C22 H22 0.9500 . ?
C21 H21 0.9500 . ?
C27 C28 1.396(10) . ?
C27 C26 1.403(8) . ?
C26 H26 0.9500 . ?
C29 C28 1.348(10) . ?
C29 C30 1.389(9) . ?
C29 H29 0.9500 . ?
C28 H28 0.9500 . ?
C30 H30 0.9500 . ?
C2D H2DA 0.9800 . ?
C2D H2DB 0.9800 . ?
C2D H2DC 0.9800 . ?
C31 C32 1.376(6) . ?
C31 H31 0.9500 . ?
C32 C33 1.393(5) . ?
C32 C34 1.480(6) . ?
C33 H33 0.9500 . ?
C34 O62 1.234(7) . ?
C34 O61 1.282(6) . ?
C35 O61 1.446(5) . ?
C35 C36 1.505(6) . ?
C35 H35A 0.9900 . ?
C35 H35B 0.9900 . ?
C36 C37 1.530(6) . ?
C36 H36A 0.9900 . ?
C36 H36B 0.9900 . ?
C37 C38 1.520(6) . ?
C37 H37A 0.9900 . ?
C37 H37B 0.9900 . ?
C38 C39 1.379(7) . ?
C38 C40 1.386(7) . ?
C39 H39 0.9500 . ?
C40 C41 1.384(8) . ?
C40 H40 0.9500 . ?
C3D H3DA 0.9800 . ?
C3D H3DB 0.9800 . ?
C3D H3DC 0.9800 . ?
C41 C42 1.357(8) . ?
C41 H41 0.9500 . ?
C42 H42 0.9500 . ?
C43 C44 1.369(9) . ?
C43 H43 0.9500 . ?
C44 C45 1.374(10) . ?
C44 H44 0.9500 . ?
C45 C46 1.393(8) . ?
C45 H45 0.9500 . ?
C46 C47 1.385(8) . ?
C46 C48 1.494(9) . ?
C47 H47 0.9500 . ?
C48 C49 1.522(10) . ?
C48 H48A 0.9900 . ?
C48 H48B 0.9900 . ?
C49 C50 1.493(9) . ?
C49 H49A 0.9900 . ?
C49 H49B 0.9900 . ?
C50 O59 1.466(6) . ?
C50 H50A 0.9900 . ?
C50 H50B 0.9900 . ?
C4D O5D 1.248(9) . ?
C4D H4D 0.9500 . ?
C51 O60 1.180(6) . ?
C51 O59 1.305(6) . ?
C51 C53 1.498(6) . ?
C52 C53 1.385(5) 2_656 ?
C52 C53 1.385(5) . ?
C52 H52 0.9500 . ?
C53 C54 1.375(6) . ?
C54 H54 0.9500 . ?
B1A F1A 1.33(4) . ?
B1A F2A 1.39(3) . ?
B1A F3A 1.40(4) . ?
B1A F4A 1.42(4) . ?
B1B F4B 1.10(5) . ?
B1B F3B 1.28(6) . ?
B1B F2B 1.41(6) . ?
B1B F1B 1.50(6) . ?
O1 C10 1.253(9) . ?
N1 C10 1.209(13) . ?
N1 C8 1.387(19) . ?
N1 C9 1.53(2) . ?
C8 H8A 0.9800 . ?
C8 H8B 0.9800 . ?
C8 H8C 0.9800 . ?
C9 H9A 0.9800 . ?
C9 H9B 0.9800 . ?
C9 H9C 0.9800 . ?
C10 H10 0.9500 . ?
